data_4085778
loop_
_publ_author_name
'Locke, Harald'
'Herrera, Alberto'
'Heinemann, Frank W.'
'Linden, Anthony'
'Frie\&s, Sibylle'
'Schmid, Bernhard'
'Dorta, Romano'

_publ_section_title
;
 Chiral (SO)--N--(SO) Sulfoxide Pincer Complexes of Mg, Rh, and Ir: N--H
 Activation and Selective Sulfoxide Reduction upon Ligand Coordination
;
_journal_issue 10
_journal_name_full Organometallics
_journal_page_first 1925
_journal_paper_doi 10.1021/acs.organomet.5b00178
_journal_volume 34
_journal_year 2015
_chemical_absolute_configuration ad
_chemical_formula_moiety '2(C42 H52 N O2 Rh S2), C5 H12'
_chemical_formula_sum 'C89 H116 N2 O4 Rh2 S4'
_chemical_formula_weight 1611.90
_chemical_name_systematic
; 
 ? 
;
_space_group_IT_number 19
_symmetry_cell_setting orthorhombic
_symmetry_space_group_name_Hall 'P 2ac 2ab'
_symmetry_space_group_name_H-M 'P 21 21 21'
_atom_sites_solution_hydrogens geom
_atom_sites_solution_primary direct
_atom_sites_solution_secondary difmap
_audit_creation_method SHELXL-97
_cell_angle_alpha 90.00
_cell_angle_beta 90.00
_cell_angle_gamma 90.00
_cell_formula_units_Z 4
_cell_length_a 13.6511(16)
_cell_length_b 19.562(2)
_cell_length_c 30.787(4)
_cell_measurement_reflns_used 9938
_cell_measurement_temperature 100(2)
_cell_measurement_theta_max 27.48
_cell_measurement_theta_min 2.47
_cell_volume 8221.4(17)
_computing_cell_refinement 'Bruker SAINT'
_computing_data_collection 'Bruker APEX2'
_computing_data_reduction 'Bruker SAINT'
_computing_molecular_graphics 'SHELXTL 6.12 (Bruker AXS, 2002)'
_computing_publication_material 'SHELXTL 6.12 (Bruker AXS, 2002)'
_computing_structure_refinement 'SHELXTL 6.12 (Bruker AXS, 2002)'
_computing_structure_solution 'SHELXTL 6.12 (Bruker AXS, 2002)'
_diffrn_ambient_temperature 100(2)
_diffrn_detector_area_resol_mean 83.33
_diffrn_measured_fraction_theta_full 0.997
_diffrn_measured_fraction_theta_max 0.997
_diffrn_measurement_device_type 'Bruker Kappa APEX II'
_diffrn_measurement_method '\f and \w scans'
_diffrn_radiation_monochromator 'Quazar focussing montel optics'
_diffrn_radiation_source 'ImuS micro-focus tube'
_diffrn_radiation_type MoK\a
_diffrn_radiation_wavelength 0.71073
_diffrn_reflns_av_R_equivalents 0.0588
_diffrn_reflns_av_sigmaI/netI 0.0409
_diffrn_reflns_limit_h_max 17
_diffrn_reflns_limit_h_min -17
_diffrn_reflns_limit_k_max 25
_diffrn_reflns_limit_k_min -25
_diffrn_reflns_limit_l_max 40
_diffrn_reflns_limit_l_min -40
_diffrn_reflns_number 124047
_diffrn_reflns_theta_full 27.91
_diffrn_reflns_theta_max 27.91
_diffrn_reflns_theta_min 1.23
_exptl_absorpt_coefficient_mu 0.553
_exptl_absorpt_correction_T_max 0.746
_exptl_absorpt_correction_T_min 0.696
_exptl_absorpt_correction_type multi-scan
_exptl_absorpt_process_details 'SADABS, Bruker-AXS, 2008'
_exptl_crystal_colour orange
_exptl_crystal_density_diffrn 1.302
_exptl_crystal_density_method 'not measured'
_exptl_crystal_description plate
_exptl_crystal_F_000 3400
_exptl_crystal_size_max 0.14
_exptl_crystal_size_mid 0.11
_exptl_crystal_size_min 0.04
_refine_diff_density_max 0.931
_refine_diff_density_min -0.458
_refine_diff_density_rms 0.069
_refine_ls_abs_structure_details
;
 Flack H D (1983), Acta Cryst. A39, 876-881
 8944 Friedel pairs used in the refinement of Flack parameter
;
_refine_ls_abs_structure_Flack -0.024(15)
_refine_ls_extinction_method none
_refine_ls_goodness_of_fit_ref 1.052
_refine_ls_hydrogen_treatment constr
_refine_ls_matrix_type full
_refine_ls_number_parameters 1040
_refine_ls_number_reflns 19603
_refine_ls_number_restraints 143
_refine_ls_restrained_S_all 1.066
_refine_ls_R_factor_all 0.0416
_refine_ls_R_factor_gt 0.0340
_refine_ls_shift/su_max 0.007
_refine_ls_shift/su_mean 0.000
_refine_ls_structure_factor_coef Fsqd
_refine_ls_weighting_details 'calc w=1/[\s^2^(Fo^2^)+(0.0255P)^2^+5.7455P] where P=(Fo^2^+2Fc^2^)/3'
_refine_ls_weighting_scheme calc
_refine_ls_wR_factor_gt 0.0702
_refine_ls_wR_factor_ref 0.0735
_reflns_number_gt 17689
_reflns_number_total 19603
_reflns_threshold_expression >2sigma(I)
_cod_data_source_file om5b00178_si_001.cif
_cod_data_source_block rd1407
_cod_depositor_comments 'Adding full bibliography for 4085777--4085779.cif.'
_cod_original_cell_volume 8221.4(16)
_cod_original_sg_symbol_Hall P2ac2ab
_cod_original_sg_symbol_H-M P2(1)2(1)2(1)
_cod_database_code 4085778

loop_
_symmetry_equiv_pos_as_xyz
'x, y, z'
'x+1/2, -y+1/2, -z'
'-x, y+1/2, -z+1/2'
'-x+1/2, -y, z+1/2'

loop_
_atom_site_label
_atom_site_type_symbol
_atom_site_fract_x
_atom_site_fract_y
_atom_site_fract_z
_atom_site_U_iso_or_equiv
_atom_site_adp_type
_atom_site_occupancy
_atom_site_symmetry_multiplicity
_atom_site_calc_flag
_atom_site_refinement_flags
_atom_site_disorder_assembly
_atom_site_disorder_group
Rh1 Rh 0.109354(16) 0.176996(10) 0.636431(6) 0.01279(5) Uani 1 1 d . . .
S1 S -0.03401(5) 0.14390(4) 0.66462(2) 0.01336(13) Uani 1 1 d . . .
S2 S 0.23728(5) 0.20059(3) 0.59271(2) 0.01178(13) Uani 1 1 d . . .
O1 O -0.08492(13) 0.17486(10) 0.70192(6) 0.0182(4) Uani 1 1 d . . .
O2 O 0.34040(13) 0.18034(10) 0.59991(6) 0.0175(4) Uani 1 1 d . . .
N1 N 0.04061(16) 0.15645(13) 0.57868(7) 0.0147(5) Uani 1 1 d . . .
C1 C -0.0285(2) 0.05363(14) 0.67502(9) 0.0148(6) Uani 1 1 d . . .
C2 C -0.0964(3) 0.02499(17) 0.70223(12) 0.0352(9) Uani 1 1 d . . .
H2B H -0.1444 0.0528 0.7159 0.042 Uiso 1 1 calc R . .
C3 C -0.0944(3) -0.04495(19) 0.70963(15) 0.0486(11) Uani 1 1 d . . .
H3A H -0.1419 -0.0647 0.7284 0.058 Uiso 1 1 calc R . .
C4 C -0.0252(2) -0.08657(17) 0.69046(11) 0.0276(7) Uani 1 1 d . . .
C5 C 0.0434(3) -0.05624(17) 0.66424(11) 0.0331(8) Uani 1 1 d . . .
H5A H 0.0926 -0.0837 0.6511 0.040 Uiso 1 1 calc R . .
C6 C 0.0428(3) 0.01363(17) 0.65637(11) 0.0312(8) Uani 1 1 d . . .
H6A H 0.0912 0.0336 0.6382 0.037 Uiso 1 1 calc R . .
C7 C -0.0275(3) -0.16330(17) 0.69654(14) 0.0455(10) Uani 1 1 d . . .
H7A H -0.0316 -0.1740 0.7276 0.068 Uiso 1 1 calc R . .
H7B H 0.0323 -0.1834 0.6844 0.068 Uiso 1 1 calc R . .
H7C H -0.0847 -0.1822 0.6816 0.068 Uiso 1 1 calc R . .
C8 C -0.1104(2) 0.14899(13) 0.61786(8) 0.0150(5) Uani 1 1 d . . .
C9 C -0.21212(19) 0.15162(15) 0.62195(9) 0.0170(6) Uani 1 1 d . . .
H9A H -0.2415 0.1474 0.6498 0.020 Uiso 1 1 calc R . .
C10 C -0.2706(2) 0.16038(16) 0.58528(9) 0.0183(6) Uani 1 1 d . A .
C11 C -0.2225(2) 0.16612(16) 0.54558(9) 0.0192(6) Uani 1 1 d . . .
H11A H -0.2607 0.1720 0.5201 0.023 Uiso 1 1 calc R . .
C12 C -0.1213(2) 0.16361(15) 0.54146(9) 0.0177(6) Uani 1 1 d . . .
H12A H -0.0924 0.1678 0.5135 0.021 Uiso 1 1 calc R . .
C13 C -0.06102(19) 0.15496(14) 0.57819(9) 0.0139(5) Uani 1 1 d . . .
C14 C -0.3831(2) 0.16471(17) 0.58897(10) 0.0277(7) Uani 1 1 d . . .
C15 C -0.4073(4) 0.2274(3) 0.6215(2) 0.0424(16) Uani 0.632(5) 1 d PU A 1
H15A H -0.3764 0.2693 0.6106 0.064 Uiso 0.632(5) 1 calc PR A 1
H15B H -0.3817 0.2170 0.6505 0.064 Uiso 0.632(5) 1 calc PR A 1
H15C H -0.4784 0.2340 0.6231 0.064 Uiso 0.632(5) 1 calc PR A 1
C16 C -0.4229(4) 0.1022(3) 0.6106(3) 0.0490(18) Uani 0.632(5) 1 d PU A 1
H16A H -0.4117 0.0624 0.5920 0.073 Uiso 0.632(5) 1 calc PR A 1
H16B H -0.4934 0.1079 0.6155 0.073 Uiso 0.632(5) 1 calc PR A 1
H16C H -0.3898 0.0955 0.6385 0.073 Uiso 0.632(5) 1 calc PR A 1
C17 C -0.4332(5) 0.1833(6) 0.5475(2) 0.055(3) Uani 0.632(5) 1 d PU A 1
H17A H -0.4217 0.1474 0.5258 0.083 Uiso 0.632(5) 1 calc PR A 1
H17B H -0.4070 0.2268 0.5367 0.083 Uiso 0.632(5) 1 calc PR A 1
H17C H -0.5037 0.1879 0.5526 0.083 Uiso 0.632(5) 1 calc PR A 1
C15A C -0.4217(6) 0.1686(7) 0.6320(4) 0.048(2) Uani 0.368(5) 1 d PU A 2
H15D H -0.3991 0.1291 0.6488 0.072 Uiso 0.368(5) 1 calc PR A 2
H15E H -0.4934 0.1686 0.6308 0.072 Uiso 0.368(5) 1 calc PR A 2
H15F H -0.3990 0.2108 0.6459 0.072 Uiso 0.368(5) 1 calc PR A 2
C16A C -0.4252(6) 0.0983(5) 0.5630(4) 0.040(3) Uani 0.368(5) 1 d PU A 2
H16D H -0.4052 0.1008 0.5324 0.059 Uiso 0.368(5) 1 calc PR A 2
H16E H -0.4968 0.0976 0.5648 0.059 Uiso 0.368(5) 1 calc PR A 2
H16F H -0.3987 0.0565 0.5760 0.059 Uiso 0.368(5) 1 calc PR A 2
C17A C -0.4179(9) 0.2252(9) 0.5612(5) 0.056(4) Uani 0.368(5) 1 d PU A 2
H17D H -0.3876 0.2225 0.5324 0.083 Uiso 0.368(5) 1 calc PR A 2
H17E H -0.3989 0.2681 0.5753 0.083 Uiso 0.368(5) 1 calc PR A 2
H17F H -0.4893 0.2235 0.5583 0.083 Uiso 0.368(5) 1 calc PR A 2
C18 C 0.0974(2) 0.14308(13) 0.54224(8) 0.0148(5) Uani 1 1 d . . .
C19 C 0.0699(2) 0.10620(15) 0.50476(10) 0.0193(6) Uani 1 1 d . . .
H19A H 0.0046 0.0901 0.5021 0.023 Uiso 1 1 calc R . .
C20 C 0.1362(2) 0.09319(15) 0.47198(10) 0.0216(7) Uani 1 1 d . . .
H20A H 0.1144 0.0687 0.4471 0.026 Uiso 1 1 calc R . .
C21 C 0.2346(2) 0.11440(15) 0.47357(9) 0.0175(6) Uani 1 1 d . . .
C22 C 0.2628(2) 0.15031(14) 0.51049(9) 0.0157(6) Uani 1 1 d . . .
H22A H 0.3284 0.1659 0.5132 0.019 Uiso 1 1 calc R . .
C23 C 0.19623(19) 0.16356(15) 0.54332(9) 0.0141(6) Uani 1 1 d . . .
C24 C 0.3092(2) 0.09492(15) 0.43864(10) 0.0201(6) Uani 1 1 d . . .
C25 C 0.2605(3) 0.0681(2) 0.39732(12) 0.0434(11) Uani 1 1 d . . .
H25A H 0.2162 0.1031 0.3857 0.065 Uiso 1 1 calc R . .
H25B H 0.2231 0.0267 0.4041 0.065 Uiso 1 1 calc R . .
H25C H 0.3108 0.0575 0.3757 0.065 Uiso 1 1 calc R . .
C26 C 0.3722(2) 0.15680(17) 0.42689(11) 0.0269(7) Uani 1 1 d . . .
H26A H 0.3303 0.1933 0.4154 0.040 Uiso 1 1 calc R . .
H26B H 0.4203 0.1436 0.4048 0.040 Uiso 1 1 calc R . .
H26C H 0.4063 0.1732 0.4529 0.040 Uiso 1 1 calc R . .
C27 C 0.3756(3) 0.03811(18) 0.45710(12) 0.0375(9) Uani 1 1 d . . .
H27A H 0.3360 -0.0024 0.4636 0.056 Uiso 1 1 calc R . .
H27B H 0.4072 0.0544 0.4837 0.056 Uiso 1 1 calc R . .
H27C H 0.4258 0.0262 0.4356 0.056 Uiso 1 1 calc R . .
C28 C 0.2396(2) 0.28974(14) 0.57922(8) 0.0142(6) Uani 1 1 d . . .
C29 C 0.1525(2) 0.32393(15) 0.57143(9) 0.0168(6) Uani 1 1 d . . .
H29A H 0.0919 0.3000 0.5714 0.020 Uiso 1 1 calc R . .
C30 C 0.1555(2) 0.39380(15) 0.56359(10) 0.0210(6) Uani 1 1 d . . .
H30A H 0.0962 0.4176 0.5578 0.025 Uiso 1 1 calc R . .
C31 C 0.2433(2) 0.42965(15) 0.56404(9) 0.0220(7) Uani 1 1 d . . .
C32 C 0.3300(2) 0.39380(16) 0.57197(10) 0.0233(7) Uani 1 1 d . . .
H32A H 0.3905 0.4177 0.5721 0.028 Uiso 1 1 calc R . .
C33 C 0.3293(2) 0.32346(15) 0.57968(9) 0.0181(6) Uani 1 1 d . . .
H33A H 0.3884 0.2993 0.5851 0.022 Uiso 1 1 calc R . .
C34 C 0.2448(3) 0.50563(16) 0.55567(11) 0.0325(8) Uani 1 1 d . . .
H34A H 0.2004 0.5286 0.5760 0.049 Uiso 1 1 calc R . .
H34B H 0.2236 0.5146 0.5258 0.049 Uiso 1 1 calc R . .
H34C H 0.3115 0.5231 0.5598 0.049 Uiso 1 1 calc R . .
C35 C 0.1575(2) 0.23208(19) 0.69353(10) 0.0282(8) Uani 1 1 d . . .
H35A H 0.1018 0.2469 0.7124 0.034 Uiso 1 1 calc R . .
C36 C 0.1815(2) 0.1641(2) 0.69920(10) 0.0315(8) Uani 1 1 d . . .
H36A H 0.1385 0.1409 0.7210 0.038 Uiso 1 1 calc R . .
C37 C 0.2831(3) 0.1351(2) 0.69844(12) 0.0375(9) Uani 1 1 d U . .
H37A H 0.3214 0.1578 0.6752 0.045 Uiso 1 1 calc R . .
H37B H 0.2798 0.0857 0.6916 0.045 Uiso 1 1 calc R . .
C38 C 0.3370(3) 0.1453(3) 0.74339(15) 0.0661(14) Uani 1 1 d U . .
H38A H 0.3959 0.1158 0.7441 0.079 Uiso 1 1 calc R . .
H38B H 0.2929 0.1304 0.7671 0.079 Uiso 1 1 calc R . .
C39 C 0.3702(3) 0.2252(3) 0.75215(13) 0.0592(12) Uani 1 1 d U . .
H39A H 0.4201 0.2254 0.7755 0.071 Uiso 1 1 calc R . .
H39B H 0.4020 0.2426 0.7255 0.071 Uiso 1 1 calc R . .
C40 C 0.2908(4) 0.2741(3) 0.76460(15) 0.0660(14) Uani 1 1 d U . .
H40A H 0.2317 0.2480 0.7731 0.079 Uiso 1 1 calc R . .
H40B H 0.3124 0.3012 0.7900 0.079 Uiso 1 1 calc R . .
C41 C 0.2665(3) 0.3197(2) 0.72954(12) 0.0542(13) Uani 1 1 d . . .
H41A H 0.3247 0.3483 0.7234 0.065 Uiso 1 1 calc R . .
H41B H 0.2140 0.3507 0.7398 0.065 Uiso 1 1 calc R . .
C42 C 0.2330(2) 0.28777(17) 0.68696(11) 0.0285(7) Uani 1 1 d . . .
H42A H 0.2048 0.3239 0.6682 0.034 Uiso 1 1 calc R . .
H42B H 0.2905 0.2683 0.6717 0.034 Uiso 1 1 calc R . .
Rh2 Rh 0.892048(15) 0.160517(10) 0.870464(6) 0.01227(5) Uani 1 1 d . . .
S3 S 1.03801(5) 0.13626(3) 0.84150(2) 0.01289(13) Uani 1 1 d . . .
S4 S 0.76611(5) 0.19064(3) 0.91368(2) 0.01241(13) Uani 1 1 d . . .
O3 O 1.08134(13) 0.17553(10) 0.80546(6) 0.0178(4) Uani 1 1 d . . .
O4 O 0.66323(13) 0.16747(10) 0.90989(6) 0.0163(4) Uani 1 1 d . . .
N2 N 0.96561(16) 0.15516(13) 0.92847(7) 0.0139(5) Uani 1 1 d . . .
C43 C 1.0496(2) 0.04811(15) 0.82712(9) 0.0164(6) Uani 1 1 d . . .
C44 C 1.1198(2) 0.03030(16) 0.79622(9) 0.0225(6) Uani 1 1 d . . .
H44A H 1.1585 0.0644 0.7824 0.027 Uiso 1 1 calc R . .
C45 C 1.1320(2) -0.03859(18) 0.78606(11) 0.0313(8) Uani 1 1 d . . .
H45A H 1.1794 -0.0513 0.7650 0.038 Uiso 1 1 calc R . .
C46 C 1.0765(3) -0.08931(18) 0.80599(12) 0.0331(9) Uani 1 1 d . . .
C47 C 1.0031(2) -0.06935(16) 0.83489(11) 0.0270(7) Uani 1 1 d . . .
H47A H 0.9616 -0.1030 0.8474 0.032 Uiso 1 1 calc R . .
C48 C 0.9898(2) -0.00143(15) 0.84560(10) 0.0199(6) Uani 1 1 d . . .
H48A H 0.9400 0.0114 0.8655 0.024 Uiso 1 1 calc R . .
C49 C 1.0987(4) -0.16390(19) 0.79842(15) 0.0574(13) Uani 1 1 d . . .
H49A H 1.0388 -0.1908 0.8022 0.086 Uiso 1 1 calc R . .
H49B H 1.1481 -0.1792 0.8194 0.086 Uiso 1 1 calc R . .
H49C H 1.1237 -0.1701 0.7688 0.086 Uiso 1 1 calc R . .
C50 C 1.1148(2) 0.14344(13) 0.88794(8) 0.0154(5) Uani 1 1 d . . .
C51 C 1.21658(19) 0.14363(15) 0.88341(9) 0.0169(6) Uani 1 1 d . . .
H51A H 1.2448 0.1360 0.8556 0.020 Uiso 1 1 calc R . .
C52 C 1.2772(2) 0.15489(17) 0.91895(10) 0.0201(6) Uani 1 1 d . B .
C53 C 1.2304(2) 0.16694(16) 0.95871(9) 0.0195(6) Uani 1 1 d . . .
H53A H 1.2697 0.1754 0.9836 0.023 Uiso 1 1 calc R . .
C54 C 1.12900(19) 0.16711(15) 0.96343(9) 0.0180(6) Uani 1 1 d . . .
H54A H 1.1009 0.1762 0.9911 0.022 Uiso 1 1 calc R . .
C55 C 1.06784(19) 0.15397(14) 0.92776(9) 0.0139(5) Uani 1 1 d . . .
C56 C 1.3895(2) 0.15582(16) 0.91464(9) 0.0243(6) Uani 1 1 d . . .
C57 C 1.4155(5) 0.2203(4) 0.8861(3) 0.043(2) Uani 0.541(6) 1 d PU B 1
H57A H 1.3802 0.2178 0.8585 0.065 Uiso 0.541(6) 1 calc PR B 1
H57B H 1.4862 0.2213 0.8806 0.065 Uiso 0.541(6) 1 calc PR B 1
H57C H 1.3962 0.2620 0.9016 0.065 Uiso 0.541(6) 1 calc PR B 1
C58 C 1.4260(5) 0.0939(4) 0.8899(4) 0.056(2) Uani 0.541(6) 1 d PU B 1
H58A H 1.4195 0.0531 0.9082 0.085 Uiso 0.541(6) 1 calc PR B 1
H58B H 1.4950 0.1005 0.8822 0.085 Uiso 0.541(6) 1 calc PR B 1
H58C H 1.3871 0.0880 0.8634 0.085 Uiso 0.541(6) 1 calc PR B 1
C59 C 1.4402(7) 0.1680(7) 0.9569(3) 0.061(3) Uani 0.541(6) 1 d PU B 1
H59A H 1.4293 0.1290 0.9762 0.092 Uiso 0.541(6) 1 calc PR B 1
H59B H 1.4140 0.2096 0.9704 0.092 Uiso 0.541(6) 1 calc PR B 1
H59C H 1.5106 0.1737 0.9518 0.092 Uiso 0.541(6) 1 calc PR B 1
C57A C 1.4248(6) 0.1739(6) 0.8716(3) 0.051(2) Uani 0.459(6) 1 d PU B 2
H57D H 1.3965 0.1427 0.8501 0.076 Uiso 0.459(6) 1 calc PR B 2
H57E H 1.4964 0.1703 0.8709 0.076 Uiso 0.459(6) 1 calc PR B 2
H57F H 1.4053 0.2209 0.8648 0.076 Uiso 0.459(6) 1 calc PR B 2
C58A C 1.4272(6) 0.0864(5) 0.9316(4) 0.060(3) Uani 0.459(6) 1 d PU B 2
H58D H 1.3992 0.0774 0.9604 0.090 Uiso 0.459(6) 1 calc PR B 2
H58E H 1.4988 0.0877 0.9338 0.090 Uiso 0.459(6) 1 calc PR B 2
H58F H 1.4076 0.0500 0.9115 0.090 Uiso 0.459(6) 1 calc PR B 2
C59A C 1.4332(7) 0.2088(6) 0.9478(4) 0.045(3) Uani 0.459(6) 1 d PU B 2
H59D H 1.4161 0.1950 0.9775 0.068 Uiso 0.459(6) 1 calc PR B 2
H59E H 1.4062 0.2542 0.9419 0.068 Uiso 0.459(6) 1 calc PR B 2
H59F H 1.5047 0.2101 0.9448 0.068 Uiso 0.459(6) 1 calc PR B 2
C60 C 0.91115(18) 0.14591(14) 0.96614(8) 0.0141(6) Uani 1 1 d . . .
C61 C 0.9417(2) 0.11359(15) 1.00485(9) 0.0183(6) Uani 1 1 d . . .
H61A H 1.0076 0.0987 1.0077 0.022 Uiso 1 1 calc R . .
C62 C 0.8766(2) 0.10328(15) 1.03885(10) 0.0199(6) Uani 1 1 d . . .
H62A H 0.8998 0.0812 1.0643 0.024 Uiso 1 1 calc R . .
C63 C 0.7782(2) 0.12386(14) 1.03752(9) 0.0161(6) Uani 1 1 d . C .
C64 C 0.7470(2) 0.15536(14) 0.99934(9) 0.0160(5) Uani 1 1 d . . .
H64A H 0.6813 0.1709 0.9968 0.019 Uiso 1 1 calc R . .
C65 C 0.8116(2) 0.16396(14) 0.96508(9) 0.0131(5) Uani 1 1 d . . .
C66 C 0.7079(2) 0.10801(16) 1.07509(10) 0.0226(7) Uani 1 1 d . . .
C67 C 0.7522(5) 0.1425(4) 1.1172(2) 0.0424(18) Uani 0.590(6) 1 d PU C 1
H67A H 0.7567 0.1920 1.1129 0.064 Uiso 0.590(6) 1 calc PR C 1
H67B H 0.8178 0.1239 1.1227 0.064 Uiso 0.590(6) 1 calc PR C 1
H67C H 0.7098 0.1328 1.1421 0.064 Uiso 0.590(6) 1 calc PR C 1
C68 C 0.6071(6) 0.1415(5) 1.0690(3) 0.0327(19) Uani 0.590(6) 1 d PU C 1
H68A H 0.6157 0.1901 1.0623 0.049 Uiso 0.590(6) 1 calc PR C 1
H68B H 0.5689 0.1368 1.0957 0.049 Uiso 0.590(6) 1 calc PR C 1
H68C H 0.5725 0.1191 1.0450 0.049 Uiso 0.590(6) 1 calc PR C 1
C69 C 0.6996(5) 0.0335(3) 1.0824(2) 0.0362(16) Uani 0.590(6) 1 d PU C 1
H69A H 0.7650 0.0141 1.0869 0.054 Uiso 0.590(6) 1 calc PR C 1
H69B H 0.6690 0.0121 1.0571 0.054 Uiso 0.590(6) 1 calc PR C 1
H69C H 0.6593 0.0251 1.1082 0.054 Uiso 0.590(6) 1 calc PR C 1
C67A C 0.7559(7) 0.0850(6) 1.1161(3) 0.042(2) Uani 0.410(6) 1 d PU C 2
H67D H 0.8002 0.1208 1.1266 0.063 Uiso 0.410(6) 1 calc PR C 2
H67E H 0.7933 0.0431 1.1105 0.063 Uiso 0.410(6) 1 calc PR C 2
H67F H 0.7057 0.0759 1.1381 0.063 Uiso 0.410(6) 1 calc PR C 2
C68A C 0.6346(8) 0.1621(7) 1.0822(4) 0.032(3) Uani 0.410(6) 1 d PU C 2
H68D H 0.6680 0.2054 1.0883 0.048 Uiso 0.410(6) 1 calc PR C 2
H68E H 0.5930 0.1498 1.1069 0.048 Uiso 0.410(6) 1 calc PR C 2
H68F H 0.5941 0.1671 1.0561 0.048 Uiso 0.410(6) 1 calc PR C 2
C69A C 0.6436(8) 0.0412(5) 1.0573(4) 0.044(3) Uani 0.410(6) 1 d PU C 2
H69D H 0.6078 0.0540 1.0310 0.066 Uiso 0.410(6) 1 calc PR C 2
H69E H 0.5970 0.0269 1.0798 0.066 Uiso 0.410(6) 1 calc PR C 2
H69F H 0.6882 0.0033 1.0507 0.066 Uiso 0.410(6) 1 calc PR C 2
C70 C 0.7607(2) 0.28180(14) 0.91971(9) 0.0149(6) Uani 1 1 d . . .
C71 C 0.8451(2) 0.31961(15) 0.92695(9) 0.0179(6) Uani 1 1 d . . .
H71A H 0.9069 0.2975 0.9291 0.021 Uiso 1 1 calc R . .
C72 C 0.8383(2) 0.38998(15) 0.93101(10) 0.0227(7) Uani 1 1 d . . .
H72A H 0.8956 0.4161 0.9365 0.027 Uiso 1 1 calc R . .
C73 C 0.7478(2) 0.42296(16) 0.92707(10) 0.0236(6) Uani 1 1 d . . .
C74 C 0.6645(2) 0.38381(16) 0.92005(10) 0.0244(7) Uani 1 1 d . . .
H74A H 0.6025 0.4056 0.9178 0.029 Uiso 1 1 calc R . .
C75 C 0.6703(2) 0.31348(15) 0.91626(9) 0.0187(6) Uani 1 1 d . . .
H75A H 0.6129 0.2872 0.9113 0.022 Uiso 1 1 calc R . .
C76 C 0.7418(3) 0.50046(16) 0.92993(13) 0.0379(9) Uani 1 1 d . . .
H76A H 0.7847 0.5167 0.9533 0.057 Uiso 1 1 calc R . .
H76B H 0.6742 0.5141 0.9360 0.057 Uiso 1 1 calc R . .
H76C H 0.7628 0.5205 0.9023 0.057 Uiso 1 1 calc R . .
C77 C 0.8253(2) 0.18936(17) 0.80860(9) 0.0220(7) Uani 1 1 d . . .
H77A H 0.8746 0.2031 0.7862 0.026 Uiso 1 1 calc R . .
C78 C 0.8190(2) 0.11932(17) 0.81396(9) 0.0220(7) Uani 1 1 d . . .
H78A H 0.8643 0.0936 0.7943 0.026 Uiso 1 1 calc R . .
C79 C 0.7257(2) 0.0806(2) 0.82376(11) 0.0333(8) Uani 1 1 d . D .
H79A H 0.6812 0.1103 0.8407 0.040 Uiso 1 1 calc R . .
H79B H 0.7415 0.0401 0.8418 0.040 Uiso 1 1 calc R . .
C80 C 0.6734(3) 0.0571(2) 0.78227(13) 0.0435(10) Uani 1 1 d . . .
H80A H 0.6059 0.0433 0.7899 0.052 Uiso 0.652(6) 1 calc PR D 1
H80B H 0.7076 0.0162 0.7709 0.052 Uiso 0.652(6) 1 calc PR D 1
H80C H 0.7221 0.0465 0.7594 0.052 Uiso 0.348(6) 1 calc PR D 2
H80D H 0.6347 0.0154 0.7882 0.052 Uiso 0.348(6) 1 calc PR D 2
C81 C 0.6681(4) 0.1129(4) 0.74472(18) 0.0417(13) Uani 0.652(6) 1 d PU D 1
H81A H 0.7357 0.1243 0.7356 0.050 Uiso 0.652(6) 1 calc PR D 1
H81B H 0.6343 0.0925 0.7194 0.050 Uiso 0.652(6) 1 calc PR D 1
C82 C 0.6163(4) 0.1777(3) 0.75697(16) 0.0390(12) Uani 0.652(6) 1 d PU D 1
H82A H 0.5766 0.1688 0.7833 0.047 Uiso 0.652(6) 1 calc PR D 1
H82B H 0.5706 0.1899 0.7333 0.047 Uiso 0.652(6) 1 calc PR D 1
C81A C 0.6106(8) 0.1109(6) 0.7681(3) 0.0414(16) Uani 0.348(6) 1 d PU D 2
H81C H 0.5770 0.1308 0.7937 0.050 Uiso 0.348(6) 1 calc PR D 2
H81D H 0.5598 0.0917 0.7487 0.050 Uiso 0.348(6) 1 calc PR D 2
C82A C 0.6670(9) 0.1692(7) 0.7435(3) 0.0421(16) Uani 0.348(6) 1 d PU D 2
H82C H 0.7323 0.1510 0.7356 0.051 Uiso 0.348(6) 1 calc PR D 2
H82D H 0.6316 0.1778 0.7159 0.051 Uiso 0.348(6) 1 calc PR D 2
C83 C 0.6829(3) 0.2394(2) 0.76589(12) 0.0401(9) Uani 1 1 d . . .
H83A H 0.6427 0.2814 0.7648 0.048 Uiso 0.652(6) 1 calc PR D 1
H83B H 0.7322 0.2424 0.7424 0.048 Uiso 0.652(6) 1 calc PR D 1
H83C H 0.6182 0.2610 0.7705 0.048 Uiso 0.348(6) 1 calc PR D 2
H83D H 0.7205 0.2691 0.7459 0.048 Uiso 0.348(6) 1 calc PR D 2
C84 C 0.7375(3) 0.23699(19) 0.81027(11) 0.0330(8) Uani 1 1 d . D .
H84A H 0.7598 0.2836 0.8180 0.040 Uiso 1 1 calc R . .
H84B H 0.6917 0.2213 0.8331 0.040 Uiso 1 1 calc R . .
C101 C 0.4944(4) 0.8930(4) 0.83594(17) 0.103(2) Uani 1 1 d U . .
H10A H 0.4590 0.8873 0.8634 0.154 Uiso 1 1 calc R . .
H10B H 0.5446 0.9284 0.8393 0.154 Uiso 1 1 calc R . .
H10C H 0.5256 0.8496 0.8280 0.154 Uiso 1 1 calc R . .
C102 C 0.4224(5) 0.9142(4) 0.80022(19) 0.1019(17) Uani 1 1 d U . .
H10D H 0.3956 0.9600 0.8069 0.122 Uiso 1 1 calc R . .
H10E H 0.3671 0.8814 0.7994 0.122 Uiso 1 1 calc R . .
C103 C 0.4732(5) 0.9159(4) 0.75505(18) 0.0927(16) Uani 1 1 d U . .
H10F H 0.5315 0.9458 0.7570 0.111 Uiso 1 1 calc R . .
H10G H 0.4963 0.8693 0.7480 0.111 Uiso 1 1 calc R . .
C104 C 0.4101(6) 0.9406(4) 0.7189(2) 0.119(2) Uani 1 1 d U . .
H10H H 0.3566 0.9073 0.7142 0.143 Uiso 1 1 calc R . .
H10I H 0.3799 0.9846 0.7276 0.143 Uiso 1 1 calc R . .
C105 C 0.4626(7) 0.9503(5) 0.6783(2) 0.159(3) Uani 1 1 d U . .
H10J H 0.4246 0.9804 0.6592 0.239 Uiso 1 1 calc R . .
H10K H 0.4720 0.9060 0.6641 0.239 Uiso 1 1 calc R . .
H10L H 0.5266 0.9711 0.6842 0.239 Uiso 1 1 calc R . .

loop_
_atom_site_aniso_label
_atom_site_aniso_U_11
_atom_site_aniso_U_22
_atom_site_aniso_U_33
_atom_site_aniso_U_23
_atom_site_aniso_U_13
_atom_site_aniso_U_12
Rh1 0.00835(9) 0.01671(10) 0.01331(9) 0.00155(8) -0.00009(8) -0.00115(9)
S1 0.0098(3) 0.0166(3) 0.0136(3) 0.0003(3) 0.0007(2) -0.0010(3)
S2 0.0080(3) 0.0123(3) 0.0150(3) 0.0014(3) 0.0004(2) 0.0004(2)
O1 0.0148(10) 0.0227(11) 0.0172(9) -0.0036(9) 0.0015(7) -0.0023(8)
O2 0.0090(9) 0.0209(10) 0.0227(10) 0.0009(9) -0.0012(7) 0.0021(8)
N1 0.0076(10) 0.0214(13) 0.0151(11) -0.0026(10) 0.0008(9) -0.0018(10)
C1 0.0145(14) 0.0172(14) 0.0128(13) 0.0012(11) -0.0032(11) -0.0028(11)
C2 0.0274(19) 0.0247(17) 0.053(2) 0.0121(16) 0.0173(17) 0.0048(15)
C3 0.031(2) 0.031(2) 0.084(3) 0.023(2) 0.018(2) 0.0003(17)
C4 0.0311(17) 0.0217(16) 0.0301(18) 0.0059(14) -0.0136(14) -0.0045(15)
C5 0.048(2) 0.0258(17) 0.0251(18) 0.0005(14) 0.0073(16) 0.0099(16)
C6 0.039(2) 0.0218(17) 0.0331(19) 0.0073(14) 0.0199(16) 0.0084(15)
C7 0.055(3) 0.0192(18) 0.062(3) 0.0095(18) -0.023(2) -0.0021(18)
C8 0.0138(12) 0.0148(12) 0.0164(12) 0.0001(10) -0.0003(12) -0.0018(13)
C9 0.0103(12) 0.0227(15) 0.0179(14) 0.0013(12) 0.0025(10) 0.0000(11)
C10 0.0110(13) 0.0240(16) 0.0199(14) 0.0011(13) -0.0003(11) 0.0008(12)
C11 0.0133(13) 0.0242(16) 0.0202(14) -0.0001(13) -0.0037(11) 0.0036(12)
C12 0.0126(14) 0.0225(15) 0.0180(13) 0.0005(11) 0.0005(10) 0.0009(12)
C13 0.0095(12) 0.0145(13) 0.0179(13) -0.0010(11) 0.0003(10) 0.0000(11)
C14 0.0107(14) 0.0409(19) 0.0315(16) 0.0026(14) 0.0004(12) 0.0003(15)
C15 0.015(3) 0.056(4) 0.056(4) -0.015(3) -0.001(2) 0.012(3)
C16 0.013(2) 0.049(4) 0.085(5) 0.015(3) 0.001(3) 0.000(2)
C17 0.011(3) 0.121(9) 0.035(4) 0.006(4) 0.002(2) 0.016(4)
C15A 0.009(3) 0.082(6) 0.053(5) -0.009(5) -0.002(3) 0.007(4)
C16A 0.011(4) 0.043(6) 0.065(6) -0.005(5) -0.003(4) -0.012(4)
C17A 0.012(5) 0.093(10) 0.062(8) 0.011(7) 0.008(5) 0.019(6)
C18 0.0130(13) 0.0140(13) 0.0174(13) -0.0003(10) 0.0030(11) 0.0002(11)
C19 0.0118(13) 0.0243(15) 0.0218(16) -0.0083(13) 0.0019(11) -0.0057(12)
C20 0.0173(15) 0.0221(17) 0.0255(16) -0.0089(12) 0.0028(11) -0.0050(11)
C21 0.0158(14) 0.0160(14) 0.0207(15) -0.0024(12) 0.0071(11) -0.0037(12)
C22 0.0114(12) 0.0144(14) 0.0213(14) 0.0007(11) 0.0035(11) -0.0014(11)
C23 0.0123(13) 0.0116(13) 0.0184(14) -0.0001(11) 0.0007(10) -0.0003(11)
C24 0.0161(14) 0.0211(16) 0.0230(16) -0.0096(12) 0.0089(11) -0.0038(11)
C25 0.0285(18) 0.069(3) 0.033(2) -0.0236(19) 0.0153(15) -0.0188(19)
C26 0.0252(18) 0.0250(16) 0.0305(17) -0.0085(14) 0.0125(13) -0.0089(14)
C27 0.039(2) 0.0317(19) 0.042(2) -0.0005(15) 0.0219(17) 0.0117(17)
C28 0.0153(14) 0.0159(14) 0.0112(13) -0.0003(11) 0.0021(10) 0.0006(11)
C29 0.0157(13) 0.0177(14) 0.0169(13) 0.0014(12) 0.0004(10) -0.0011(11)
C30 0.0258(16) 0.0179(14) 0.0194(15) 0.0024(12) -0.0002(12) 0.0072(12)
C31 0.0367(18) 0.0138(15) 0.0154(14) -0.0015(11) -0.0004(13) -0.0007(13)
C32 0.0262(17) 0.0221(15) 0.0217(16) 0.0016(13) 0.0030(13) -0.0067(13)
C33 0.0161(14) 0.0182(15) 0.0200(14) 0.0020(12) 0.0014(11) -0.0024(12)
C34 0.047(2) 0.0170(16) 0.0331(19) 0.0057(14) -0.0005(16) -0.0025(16)
C35 0.0158(15) 0.052(2) 0.0166(15) -0.0133(15) 0.0012(12) -0.0057(15)
C36 0.0233(16) 0.056(2) 0.0155(15) 0.0129(16) -0.0068(12) -0.0158(17)
C37 0.0268(18) 0.042(2) 0.043(2) 0.0191(18) -0.0145(16) -0.0059(16)
C38 0.0162(18) 0.113(3) 0.069(3) 0.065(3) -0.0207(18) -0.018(2)
C39 0.0198(19) 0.133(4) 0.0242(19) -0.004(2) -0.0079(14) -0.019(2)
C40 0.056(3) 0.101(4) 0.041(3) -0.013(3) -0.003(2) -0.031(2)
C41 0.047(2) 0.082(3) 0.034(2) -0.029(2) 0.0113(18) -0.032(2)
C42 0.0232(17) 0.0335(19) 0.0287(18) -0.0153(15) -0.0017(13) -0.0019(14)
Rh2 0.00751(9) 0.01628(10) 0.01303(9) -0.00168(8) -0.00018(8) 0.00066(9)
S3 0.0092(3) 0.0158(3) 0.0136(3) 0.0004(3) 0.0004(2) 0.0009(3)
S4 0.0085(3) 0.0134(3) 0.0153(3) -0.0017(3) 0.0006(2) 0.0001(3)
O3 0.0146(10) 0.0211(11) 0.0177(10) 0.0061(9) 0.0012(7) 0.0002(8)
O4 0.0077(9) 0.0191(10) 0.0220(10) -0.0030(9) -0.0014(7) -0.0028(8)
N2 0.0061(10) 0.0203(12) 0.0154(11) -0.0007(10) 0.0013(8) 0.0010(10)
C43 0.0150(14) 0.0163(14) 0.0177(14) -0.0024(12) -0.0055(11) 0.0015(11)
C44 0.0199(16) 0.0290(16) 0.0185(14) -0.0040(12) -0.0002(13) 0.0062(14)
C45 0.032(2) 0.0338(19) 0.0283(18) -0.0138(15) -0.0076(14) 0.0133(15)
C46 0.0351(19) 0.0243(18) 0.040(2) -0.0134(16) -0.0236(15) 0.0085(15)
C47 0.0262(17) 0.0221(18) 0.0326(19) 0.0032(14) -0.0148(14) -0.0046(13)
C48 0.0148(14) 0.0229(16) 0.0221(16) 0.0012(13) -0.0039(11) -0.0012(12)
C49 0.062(3) 0.030(2) 0.081(3) -0.026(2) -0.032(3) 0.017(2)
C50 0.0121(12) 0.0173(13) 0.0168(13) 0.0007(10) 0.0005(11) -0.0003(12)
C51 0.0100(12) 0.0230(15) 0.0178(14) 0.0015(12) 0.0012(10) 0.0004(11)
C52 0.0119(14) 0.0249(16) 0.0236(15) 0.0027(13) 0.0009(11) -0.0001(12)
C53 0.0114(13) 0.0263(17) 0.0206(14) 0.0030(13) -0.0041(10) -0.0032(12)
C54 0.0138(14) 0.0223(15) 0.0178(13) 0.0007(12) -0.0020(10) -0.0013(11)
C55 0.0093(12) 0.0140(13) 0.0185(14) 0.0005(11) 0.0001(10) 0.0001(11)
C56 0.0092(12) 0.0393(17) 0.0245(14) 0.0040(13) 0.0000(13) -0.0029(15)
C57 0.015(3) 0.048(4) 0.068(5) 0.005(4) 0.006(3) -0.014(3)
C58 0.012(3) 0.050(4) 0.107(6) -0.007(4) 0.015(4) 0.002(3)
C59 0.021(3) 0.110(7) 0.053(5) -0.004(6) -0.003(3) -0.007(5)
C57A 0.011(3) 0.085(6) 0.056(5) 0.004(5) 0.001(3) -0.001(4)
C58A 0.012(3) 0.042(5) 0.127(8) 0.024(6) 0.010(5) 0.008(4)
C59A 0.013(4) 0.062(7) 0.061(6) -0.023(6) 0.002(4) -0.013(5)
C60 0.0106(13) 0.0169(14) 0.0147(13) -0.0024(11) -0.0004(9) -0.0027(10)
C61 0.0120(14) 0.0231(15) 0.0198(15) 0.0036(12) -0.0004(11) 0.0009(12)
C62 0.0199(16) 0.0194(14) 0.0204(15) 0.0026(11) -0.0011(12) 0.0012(12)
C63 0.0148(14) 0.0155(14) 0.0180(14) -0.0001(11) 0.0060(11) 0.0000(11)
C64 0.0116(12) 0.0156(14) 0.0209(14) -0.0014(11) 0.0029(10) 0.0004(11)
C65 0.0137(13) 0.0098(13) 0.0158(13) -0.0016(11) 0.0009(10) 0.0001(11)
C66 0.0221(16) 0.0283(17) 0.0173(15) 0.0067(13) 0.0089(12) 0.0052(13)
C67 0.033(3) 0.066(5) 0.028(3) -0.008(3) 0.008(3) -0.011(3)
C68 0.015(4) 0.048(5) 0.035(5) 0.021(3) 0.010(3) 0.013(4)
C69 0.041(4) 0.028(3) 0.040(4) 0.006(3) 0.022(3) 0.003(3)
C67A 0.040(4) 0.056(5) 0.031(4) 0.013(4) 0.012(4) 0.012(5)
C68A 0.021(6) 0.045(7) 0.032(6) 0.009(5) 0.012(4) -0.002(4)
C69A 0.056(6) 0.028(4) 0.049(6) 0.005(4) 0.038(4) -0.016(4)
C70 0.0186(14) 0.0147(14) 0.0114(13) -0.0004(11) 0.0027(11) -0.0005(11)
C71 0.0181(14) 0.0203(15) 0.0153(13) -0.0010(12) 0.0017(10) -0.0001(12)
C72 0.0326(18) 0.0170(14) 0.0186(15) -0.0022(12) 0.0012(13) -0.0082(13)
C73 0.0369(18) 0.0161(14) 0.0179(15) -0.0006(13) 0.0085(13) -0.0013(15)
C74 0.0274(17) 0.0215(16) 0.0245(17) 0.0010(13) 0.0054(13) 0.0085(14)
C75 0.0144(14) 0.0207(15) 0.0211(15) -0.0003(13) 0.0034(11) 0.0022(12)
C76 0.053(2) 0.0152(16) 0.045(2) -0.0032(15) 0.0128(18) -0.0001(16)
C77 0.0137(14) 0.0363(18) 0.0159(14) 0.0027(13) -0.0042(11) 0.0047(13)
C78 0.0171(15) 0.0350(18) 0.0140(15) -0.0098(13) -0.0042(11) 0.0002(13)
C79 0.0282(17) 0.043(2) 0.0285(18) -0.0161(17) 0.0002(14) -0.0143(18)
C80 0.0261(19) 0.057(3) 0.047(2) -0.022(2) -0.0032(17) -0.0148(18)
C81 0.023(2) 0.076(3) 0.026(2) -0.007(3) -0.0103(18) 0.000(3)
C82 0.017(2) 0.078(3) 0.022(2) -0.003(2) -0.0071(19) 0.004(3)
C81A 0.022(3) 0.078(4) 0.025(3) -0.008(3) -0.007(3) 0.004(4)
C82A 0.024(3) 0.080(4) 0.022(3) -0.003(3) -0.009(3) 0.006(4)
C83 0.0261(18) 0.062(3) 0.032(2) 0.0124(19) -0.0017(15) 0.0177(18)
C84 0.0274(18) 0.044(2) 0.0275(18) 0.0023(16) -0.0014(14) 0.0152(16)
C101 0.072(4) 0.190(6) 0.046(3) 0.007(4) 0.001(3) 0.018(4)
C102 0.102(4) 0.141(4) 0.063(3) -0.004(3) -0.019(3) 0.011(4)
C103 0.111(4) 0.101(4) 0.066(3) 0.001(3) -0.034(3) -0.011(3)
C104 0.153(5) 0.123(4) 0.083(3) 0.006(3) -0.042(4) -0.011(4)
C105 0.239(8) 0.178(7) 0.060(4) 0.004(5) -0.019(5) -0.047(6)

loop_
_atom_type_symbol
_atom_type_description
_atom_type_scat_dispersion_real
_atom_type_scat_dispersion_imag
_atom_type_scat_source
C C 0.0033 0.0016 'International Tables Vol C Tables 4.2.6.8 and 6.1.1.4'
H H 0.0000 0.0000 'International Tables Vol C Tables 4.2.6.8 and 6.1.1.4'
N N 0.0061 0.0033 'International Tables Vol C Tables 4.2.6.8 and 6.1.1.4'
O O 0.0106 0.0060 'International Tables Vol C Tables 4.2.6.8 and 6.1.1.4'
S S 0.1246 0.1234 'International Tables Vol C Tables 4.2.6.8 and 6.1.1.4'
Rh Rh -1.1178 0.9187 'International Tables Vol C Tables 4.2.6.8 and 6.1.1.4'

loop_
_geom_angle_atom_site_label_1
_geom_angle_atom_site_label_2
_geom_angle_atom_site_label_3
_geom_angle
N1 Rh1 C35 160.23(12)
N1 Rh1 C36 162.03(12)
C35 Rh1 C36 37.05(14)
N1 Rh1 S1 83.07(7)
C35 Rh1 S1 95.42(9)
C36 Rh1 S1 91.01(9)
N1 Rh1 S2 82.93(7)
C35 Rh1 S2 98.51(9)
C36 Rh1 S2 101.71(9)
S1 Rh1 S2 165.82(3)
O1 S1 C8 109.32(12)
O1 S1 C1 106.57(13)
C8 S1 C1 102.92(12)
O1 S1 Rh1 126.62(8)
C8 S1 Rh1 100.52(9)
C1 S1 Rh1 108.49(10)
O2 S2 C23 108.63(12)
O2 S2 C28 106.15(12)
C23 S2 C28 101.77(13)
O2 S2 Rh1 126.40(9)
C23 S2 Rh1 100.57(9)
C28 S2 Rh1 110.58(9)
C13 N1 C18 123.1(2)
C13 N1 Rh1 118.10(17)
C18 N1 Rh1 118.82(18)
C2 C1 C6 120.1(3)
C2 C1 S1 118.9(2)
C6 C1 S1 121.0(2)
C1 C2 C3 119.4(3)
C1 C2 H2B 120.3
C3 C2 H2B 120.3
C4 C3 C2 121.7(4)
C4 C3 H3A 119.2
C2 C3 H3A 119.2
C5 C4 C3 117.7(3)
C5 C4 C7 121.1(3)
C3 C4 C7 121.2(3)
C4 C5 C6 121.6(3)
C4 C5 H5A 119.2
C6 C5 H5A 119.2
C1 C6 C5 119.5(3)
C1 C6 H6A 120.3
C5 C6 H6A 120.3
C4 C7 H7A 109.5
C4 C7 H7B 109.5
H7A C7 H7B 109.5
C4 C7 H7C 109.5
H7A C7 H7C 109.5
H7B C7 H7C 109.5
C9 C8 C13 123.7(2)
C9 C8 S1 120.8(2)
C13 C8 S1 115.3(2)
C10 C9 C8 120.1(3)
C10 C9 H9A 119.9
C8 C9 H9A 119.9
C11 C10 C9 116.8(3)
C11 C10 C14 122.0(3)
C9 C10 C14 121.2(3)
C12 C11 C10 123.2(3)
C12 C11 H11A 118.4
C10 C11 H11A 118.4
C11 C12 C13 120.8(3)
C11 C12 H12A 119.6
C13 C12 H12A 119.6
N1 C13 C8 118.3(2)
N1 C13 C12 126.2(2)
C8 C13 C12 115.4(2)
C15A C14 C17 127.7(5)
C15A C14 C16 59.7(6)
C17 C14 C16 114.5(5)
C15A C14 C17A 111.2(8)
C16 C14 C17A 140.0(6)
C15A C14 C10 116.0(4)
C17 C14 C10 113.9(4)
C16 C14 C10 110.5(3)
C17A C14 C10 108.0(5)
C15A C14 C15 46.4(6)
C17 C14 C15 104.6(5)
C16 C14 C15 105.7(4)
C17A C14 C15 72.3(7)
C10 C14 C15 106.9(3)
C15A C14 C16A 111.6(7)
C17 C14 C16A 67.2(6)
C16 C14 C16A 55.9(5)
C17A C14 C16A 103.4(7)
C10 C14 C16A 105.7(4)
C15 C14 C16A 146.8(5)
C14 C15 H15A 109.5
C14 C15 H15B 109.5
C14 C15 H15C 109.5
C14 C16 H16A 109.5
C14 C16 H16B 109.5
C14 C16 H16C 109.5
C14 C17 H17A 109.5
C14 C17 H17B 109.5
C14 C17 H17C 109.5
C14 C15A H15D 109.5
C14 C15A H15E 109.5
H15D C15A H15E 109.5
C14 C15A H15F 109.5
H15D C15A H15F 109.5
H15E C15A H15F 109.5
C14 C16A H16D 109.5
C14 C16A H16E 109.5
H16D C16A H16E 109.5
C14 C16A H16F 109.5
H16D C16A H16F 109.5
H16E C16A H16F 109.5
C14 C17A H17D 109.5
C14 C17A H17E 109.5
H17D C17A H17E 109.5
C14 C17A H17F 109.5
H17D C17A H17F 109.5
H17E C17A H17F 109.5
N1 C18 C23 117.6(2)
N1 C18 C19 127.5(3)
C23 C18 C19 114.8(2)
C20 C19 C18 121.2(3)
C20 C19 H19A 119.4
C18 C19 H19A 119.4
C19 C20 C21 123.1(3)
C19 C20 H20A 118.4
C21 C20 H20A 118.4
C22 C21 C20 116.2(3)
C22 C21 C24 121.1(3)
C20 C21 C24 122.5(3)
C23 C22 C21 120.6(3)
C23 C22 H22A 119.7
C21 C22 H22A 119.7
C22 C23 C18 124.0(3)
C22 C23 S2 119.6(2)
C18 C23 S2 116.0(2)
C26 C24 C25 108.6(3)
C26 C24 C21 110.1(2)
C25 C24 C21 112.4(3)
C26 C24 C27 109.1(3)
C25 C24 C27 108.4(3)
C21 C24 C27 108.2(3)
C24 C25 H25A 109.5
C24 C25 H25B 109.5
H25A C25 H25B 109.5
C24 C25 H25C 109.5
H25A C25 H25C 109.5
H25B C25 H25C 109.5
C24 C26 H26A 109.5
C24 C26 H26B 109.5
H26A C26 H26B 109.5
C24 C26 H26C 109.5
H26A C26 H26C 109.5
H26B C26 H26C 109.5
C24 C27 H27A 109.5
C24 C27 H27B 109.5
H27A C27 H27B 109.5
C24 C27 H27C 109.5
H27A C27 H27C 109.5
H27B C27 H27C 109.5
C29 C28 C33 121.9(3)
C29 C28 S2 119.6(2)
C33 C28 S2 118.4(2)
C28 C29 C30 118.7(3)
C28 C29 H29A 120.7
C30 C29 H29A 120.7
C29 C30 C31 121.3(3)
C29 C30 H30A 119.3
C31 C30 H30A 119.3
C30 C31 C32 118.7(3)
C30 C31 C34 120.5(3)
C32 C31 C34 120.9(3)
C31 C32 C33 121.2(3)
C31 C32 H32A 119.4
C33 C32 H32A 119.4
C28 C33 C32 118.2(3)
C28 C33 H33A 120.9
C32 C33 H33A 120.9
C31 C34 H34A 109.5
C31 C34 H34B 109.5
H34A C34 H34B 109.5
C31 C34 H34C 109.5
H34A C34 H34C 109.5
H34B C34 H34C 109.5
C36 C35 C42 123.3(3)
C36 C35 Rh1 72.24(18)
C42 C35 Rh1 117.2(2)
C36 C35 H35A 112.7
C42 C35 H35A 112.7
Rh1 C35 H35A 112.7
C35 C36 C37 125.6(3)
C35 C36 Rh1 70.71(18)
C37 C36 Rh1 116.6(2)
C35 C36 H36A 112.5
C37 C36 H36A 112.5
Rh1 C36 H36A 112.5
C36 C37 C38 111.7(3)
C36 C37 H37A 109.3
C38 C37 H37A 109.3
C36 C37 H37B 109.3
C38 C37 H37B 109.3
H37A C37 H37B 107.9
C37 C38 C39 113.0(3)
C37 C38 H38A 109.0
C39 C38 H38A 109.0
C37 C38 H38B 109.0
C39 C38 H38B 109.0
H38A C38 H38B 107.8
C40 C39 C38 116.7(3)
C40 C39 H39A 108.1
C38 C39 H39A 108.1
C40 C39 H39B 108.1
C38 C39 H39B 108.1
H39A C39 H39B 107.3
C41 C40 C39 111.8(4)
C41 C40 H40A 109.3
C39 C40 H40A 109.3
C41 C40 H40B 109.3
C39 C40 H40B 109.3
H40A C40 H40B 107.9
C40 C41 C42 117.4(4)
C40 C41 H41A 107.9
C42 C41 H41A 107.9
C40 C41 H41B 107.9
C42 C41 H41B 107.9
H41A C41 H41B 107.2
C35 C42 C41 112.6(3)
C35 C42 H42A 109.1
C41 C42 H42A 109.1
C35 C42 H42B 109.1
C41 C42 H42B 109.1
H42A C42 H42B 107.8
N2 Rh2 C78 155.17(11)
N2 Rh2 C77 167.41(11)
C78 Rh2 C77 37.09(12)
N2 Rh2 S3 84.27(6)
C78 Rh2 S3 90.62(8)
C77 Rh2 S3 94.53(8)
N2 Rh2 S4 82.69(6)
C78 Rh2 S4 102.78(8)
C77 Rh2 S4 97.40(8)
S3 Rh2 S4 166.45(3)
O3 S3 C50 109.12(12)
O3 S3 C43 106.32(13)
C50 S3 C43 102.89(13)
O3 S3 Rh2 123.22(8)
C50 S3 Rh2 100.83(10)
C43 S3 Rh2 112.51(10)
O4 S4 C65 108.17(12)
O4 S4 C70 105.86(12)
C65 S4 C70 102.37(13)
O4 S4 Rh2 126.68(8)
C65 S4 Rh2 100.50(9)
C70 S4 Rh2 110.64(9)
C60 N2 C55 123.1(2)
C60 N2 Rh2 118.12(17)
C55 N2 Rh2 118.45(18)
C48 C43 C44 120.6(3)
C48 C43 S3 121.3(2)
C44 C43 S3 118.1(2)
C45 C44 C43 118.5(3)
C45 C44 H44A 120.8
C43 C44 H44A 120.8
C46 C45 C44 121.7(3)
C46 C45 H45A 119.1
C44 C45 H45A 119.1
C45 C46 C47 118.2(3)
C45 C46 C49 120.8(4)
C47 C46 C49 120.9(4)
C48 C47 C46 121.0(3)
C48 C47 H47A 119.5
C46 C47 H47A 119.5
C47 C48 C43 119.8(3)
C47 C48 H48A 120.1
C43 C48 H48A 120.1
C46 C49 H49A 109.5
C46 C49 H49B 109.5
H49A C49 H49B 109.5
C46 C49 H49C 109.5
H49A C49 H49C 109.5
H49B C49 H49C 109.5
C51 C50 C55 122.9(3)
C51 C50 S3 120.4(2)
C55 C50 S3 116.5(2)
C52 C51 C50 120.9(3)
C52 C51 H51A 119.5
C50 C51 H51A 119.5
C51 C52 C53 116.3(3)
C51 C52 C56 121.8(3)
C53 C52 C56 121.8(3)
C54 C53 C52 123.0(3)
C54 C53 H53A 118.5
C52 C53 H53A 118.5
C53 C54 C55 120.6(3)
C53 C54 H54A 119.7
C55 C54 H54A 119.7
N2 C55 C50 118.3(2)
N2 C55 C54 125.4(2)
C50 C55 C54 116.1(2)
C57A C56 C59 127.0(6)
C57A C56 C58 68.2(6)
C59 C56 C58 114.4(6)
C57A C56 C52 114.3(4)
C59 C56 C52 112.9(5)
C58 C56 C52 111.2(4)
C57A C56 C58A 114.4(6)
C59 C56 C58A 72.0(7)
C58 C56 C58A 50.0(5)
C52 C56 C58A 107.0(4)
C57A C56 C59A 107.8(6)
C58 C56 C59A 136.7(6)
C52 C56 C59A 109.3(4)
C58A C56 C59A 103.4(7)
C57A C56 C57 39.1(5)
C59 C56 C57 104.6(6)
C58 C56 C57 106.6(5)
C52 C56 C57 106.4(3)
C58A C56 C57 144.8(5)
C59A C56 C57 75.5(6)
C56 C57 H57A 109.5
C56 C57 H57B 109.5
C56 C57 H57C 109.5
C56 C58 H58A 109.5
C56 C58 H58B 109.5
C56 C58 H58C 109.5
C56 C59 H59A 109.5
C56 C59 H59B 109.5
C56 C59 H59C 109.5
C56 C57A H57D 109.5
C56 C57A H57E 109.5
H57D C57A H57E 109.5
C56 C57A H57F 109.5
H57D C57A H57F 109.5
H57E C57A H57F 109.5
C56 C58A H58D 109.5
C56 C58A H58E 109.5
H58D C58A H58E 109.5
C56 C58A H58F 109.5
H58D C58A H58F 109.5
H58E C58A H58F 109.5
C56 C59A H59D 109.5
C56 C59A H59E 109.5
H59D C59A H59E 109.5
C56 C59A H59F 109.5
H59D C59A H59F 109.5
H59E C59A H59F 109.5
N2 C60 C65 117.7(2)
N2 C60 C61 127.2(2)
C65 C60 C61 114.7(2)
C62 C61 C60 120.8(3)
C62 C61 H61A 119.6
C60 C61 H61A 119.6
C61 C62 C63 123.3(3)
C61 C62 H62A 118.3
C63 C62 H62A 118.3
C64 C63 C62 116.4(3)
C64 C63 C66 122.3(3)
C62 C63 C66 121.2(3)
C65 C64 C63 120.1(3)
C65 C64 H64A 120.0
C63 C64 H64A 120.0
C64 C65 C60 124.6(2)
C64 C65 S4 119.4(2)
C60 C65 S4 115.6(2)
C68A C66 C69 129.3(6)
C68A C66 C67A 112.9(6)
C69 C66 C67A 66.8(6)
C69 C66 C68 111.8(5)
C67A C66 C68 128.8(5)
C68A C66 C63 113.1(6)
C69 C66 C63 111.2(3)
C67A C66 C63 115.1(4)
C68 C66 C63 112.4(4)
C68A C66 C67 80.3(5)
C69 C66 C67 108.9(5)
C68 C66 C67 105.1(5)
C63 C66 C67 107.0(3)
C68A C66 C69A 104.8(6)
C67A C66 C69A 105.8(6)
C68 C66 C69A 79.8(5)
C63 C66 C69A 103.9(4)
C67 C66 C69A 143.6(5)
C66 C67 H67A 109.5
C66 C67 H67B 109.5
C66 C67 H67C 109.5
C66 C68 H68A 109.5
C66 C68 H68B 109.5
C66 C68 H68C 109.5
C66 C69 H69A 109.5
C66 C69 H69B 109.5
C66 C69 H69C 109.5
C66 C67A H67D 109.5
C66 C67A H67E 109.5
H67D C67A H67E 109.5
C66 C67A H67F 109.5
H67D C67A H67F 109.5
H67E C67A H67F 109.5
C66 C68A H68D 109.5
C66 C68A H68E 109.5
H68D C68A H68E 109.5
C66 C68A H68F 109.5
H68D C68A H68F 109.5
H68E C68A H68F 109.5
C66 C69A H69D 109.5
C66 C69A H69E 109.5
H69D C69A H69E 109.5
C66 C69A H69F 109.5
H69D C69A H69F 109.5
H69E C69A H69F 109.5
C75 C70 C71 120.9(3)
C75 C70 S4 118.3(2)
C71 C70 S4 120.8(2)
C72 C71 C70 119.2(3)
C72 C71 H71A 120.4
C70 C71 H71A 120.4
C71 C72 C73 120.7(3)
C71 C72 H72A 119.7
C73 C72 H72A 119.7
C74 C73 C72 118.8(3)
C74 C73 C76 121.0(3)
C72 C73 C76 120.1(3)
C75 C74 C73 121.0(3)
C75 C74 H74A 119.5
C73 C74 H74A 119.5
C74 C75 C70 119.4(3)
C74 C75 H75A 120.3
C70 C75 H75A 120.3
C73 C76 H76A 109.5
C73 C76 H76B 109.5
H76A C76 H76B 109.5
C73 C76 H76C 109.5
H76A C76 H76C 109.5
H76B C76 H76C 109.5
C78 C77 C84 123.7(3)
C78 C77 Rh2 70.48(17)
C84 C77 Rh2 117.3(2)
C78 C77 H77A 112.9
C84 C77 H77A 112.9
Rh2 C77 H77A 112.9
C77 C78 C79 124.9(3)
C77 C78 Rh2 72.43(17)
C79 C78 Rh2 114.5(2)
C77 C78 H78A 112.9
C79 C78 H78A 112.9
Rh2 C78 H78A 112.9
C78 C79 C80 112.1(3)
C78 C79 H79A 109.2
C80 C79 H79A 109.2
C78 C79 H79B 109.2
C80 C79 H79B 109.2
H79A C79 H79B 107.9
C81A C80 C79 108.3(5)
C79 C80 C81 115.0(4)
C81A C80 H80A 73.4
C79 C80 H80A 108.5
C81 C80 H80A 108.5
C81A C80 H80B 140.5
C79 C80 H80B 108.5
C81 C80 H80B 108.5
H80A C80 H80B 107.5
C81A C80 H80C 110.0
C79 C80 H80C 110.0
C81 C80 H80C 70.0
H80A C80 H80C 137.4
C81A C80 H80D 110.0
C79 C80 H80D 110.0
C81 C80 H80D 132.4
H80B C80 H80D 69.5
H80C C80 H80D 108.4
C82 C81 C80 114.7(5)
C82 C81 H81A 108.6
C80 C81 H81A 108.6
C82 C81 H81B 108.6
C80 C81 H81B 108.6
H81A C81 H81B 107.6
C81 C82 C83 115.5(5)
C81 C82 H82A 108.4
C83 C82 H82A 108.4
C81 C82 H82B 108.4
C83 C82 H82B 108.4
H82A C82 H82B 107.5
C80 C81A C82A 112.8(9)
C80 C81A H81C 109.0
C82A C81A H81C 109.0
C80 C81A H81D 109.0
C82A C81A H81D 109.0
H81C C81A H81D 107.8
C83 C82A C81A 119.7(9)
C83 C82A H82C 107.4
C81A C82A H82C 107.4
C83 C82A H82D 107.4
C81A C82A H82D 107.4
H82C C82A H82D 106.9
C82 C83 C84 114.6(3)
C82A C83 C84 115.6(5)
C82 C83 H83A 108.6
C82A C83 H83A 130.0
C84 C83 H83A 108.6
C82 C83 H83B 108.6
C82A C83 H83B 79.8
C84 C83 H83B 108.6
H83A C83 H83B 107.6
C82 C83 H83C 80.3
C82A C83 H83C 108.4
C84 C83 H83C 108.4
H83B C83 H83C 133.2
C82 C83 H83D 131.1
C82A C83 H83D 108.4
C84 C83 H83D 108.4
H83A C83 H83D 77.2
H83C C83 H83D 107.5
C77 C84 C83 111.5(3)
C77 C84 H84A 109.3
C83 C84 H84A 109.3
C77 C84 H84B 109.3
C83 C84 H84B 109.3
H84A C84 H84B 108.0
C102 C101 H10A 109.5
C102 C101 H10B 109.5
H10A C101 H10B 109.5
C102 C101 H10C 109.5
H10A C101 H10C 109.5
H10B C101 H10C 109.5
C101 C102 C103 111.2(5)
C101 C102 H10D 109.4
C103 C102 H10D 109.4
C101 C102 H10E 109.4
C103 C102 H10E 109.4
H10D C102 H10E 108.0
C104 C103 C102 114.7(6)
C104 C103 H10F 108.6
C102 C103 H10F 108.6
C104 C103 H10G 108.6
C102 C103 H10G 108.6
H10F C103 H10G 107.6
C105 C104 C103 113.6(7)
C105 C104 H10H 108.8
C103 C104 H10H 108.8
C105 C104 H10I 108.8
C103 C104 H10I 108.8
H10H C104 H10I 107.7
C104 C105 H10J 109.5
C104 C105 H10K 109.5
H10J C105 H10K 109.5
C104 C105 H10L 109.5
H10J C105 H10L 109.5
H10K C105 H10L 109.5

loop_
_geom_bond_atom_site_label_1
_geom_bond_atom_site_label_2
_geom_bond_distance
Rh1 N1 2.050(2)
Rh1 C35 2.164(3)
Rh1 C36 2.184(3)
Rh1 S1 2.2366(7)
Rh1 S2 2.2526(7)
S1 O1 1.472(2)
S1 C8 1.781(3)
S1 C1 1.796(3)
S2 O2 1.4791(19)
S2 C23 1.775(3)
S2 C28 1.793(3)
N1 C13 1.388(3)
N1 C18 1.388(3)
C1 C2 1.369(4)
C1 C6 1.374(4)
C2 C3 1.387(5)
C2 H2B 0.9500
C3 C4 1.380(5)
C3 H3A 0.9500
C4 C5 1.371(5)
C4 C7 1.513(5)
C5 C6 1.388(4)
C5 H5A 0.9500
C6 H6A 0.9500
C7 H7A 0.9800
C7 H7B 0.9800
C7 H7C 0.9800
C8 C9 1.395(4)
C8 C13 1.400(4)
C9 C10 1.393(4)
C9 H9A 0.9500
C10 C11 1.392(4)
C10 C14 1.542(4)
C11 C12 1.388(4)
C11 H11A 0.9500
C12 C13 1.409(4)
C12 H12A 0.9500
C14 C15A 1.427(11)
C14 C17 1.494(8)
C14 C16 1.494(7)
C14 C17A 1.533(15)
C14 C15 1.618(7)
C14 C16A 1.630(10)
C15 H15A 0.9800
C15 H15B 0.9800
C15 H15C 0.9800
C16 H16A 0.9800
C16 H16B 0.9800
C16 H16C 0.9800
C17 H17A 0.9800
C17 H17B 0.9800
C17 H17C 0.9800
C15A H15D 0.9800
C15A H15E 0.9800
C15A H15F 0.9800
C16A H16D 0.9800
C16A H16E 0.9800
C16A H16F 0.9800
C17A H17D 0.9800
C17A H17E 0.9800
C17A H17F 0.9800
C18 C23 1.408(4)
C18 C19 1.412(4)
C19 C20 1.379(4)
C19 H19A 0.9500
C20 C21 1.407(4)
C20 H20A 0.9500
C21 C22 1.391(4)
C21 C24 1.529(4)
C22 C23 1.384(4)
C22 H22A 0.9500
C24 C26 1.528(4)
C24 C25 1.528(5)
C24 C27 1.543(5)
C25 H25A 0.9800
C25 H25B 0.9800
C25 H25C 0.9800
C26 H26A 0.9800
C26 H26B 0.9800
C26 H26C 0.9800
C27 H27A 0.9800
C27 H27B 0.9800
C27 H27C 0.9800
C28 C29 1.385(4)
C28 C33 1.390(4)
C29 C30 1.389(4)
C29 H29A 0.9500
C30 C31 1.389(4)
C30 H30A 0.9500
C31 C32 1.396(4)
C31 C34 1.509(4)
C32 C33 1.396(4)
C32 H32A 0.9500
C33 H33A 0.9500
C34 H34A 0.9800
C34 H34B 0.9800
C34 H34C 0.9800
C35 C36 1.381(5)
C35 C42 1.513(5)
C35 H35A 1.0000
C36 C37 1.499(5)
C36 H36A 1.0000
C37 C38 1.580(5)
C37 H37A 0.9900
C37 H37B 0.9900
C38 C39 1.650(7)
C38 H38A 0.9900
C38 H38B 0.9900
C39 C40 1.494(7)
C39 H39A 0.9900
C39 H39B 0.9900
C40 C41 1.440(7)
C40 H40A 0.9900
C40 H40B 0.9900
C41 C42 1.522(5)
C41 H41A 0.9900
C41 H41B 0.9900
C42 H42A 0.9900
C42 H42B 0.9900
Rh2 N2 2.052(2)
Rh2 C78 2.161(3)
Rh2 C77 2.186(3)
Rh2 S3 2.2340(7)
Rh2 S4 2.2524(7)
S3 O3 1.473(2)
S3 C50 1.779(3)
S3 C43 1.787(3)
S4 O4 1.4805(19)
S4 C65 1.778(3)
S4 C70 1.794(3)
N2 C60 1.389(3)
N2 C55 1.396(3)
C43 C48 1.389(4)
C43 C44 1.395(4)
C44 C45 1.393(4)
C44 H44A 0.9500
C45 C46 1.391(5)
C45 H45A 0.9500
C46 C47 1.396(5)
C46 C49 1.509(5)
C47 C48 1.381(4)
C47 H47A 0.9500
C48 H48A 0.9500
C49 H49A 0.9800
C49 H49B 0.9800
C49 H49C 0.9800
C50 C51 1.397(4)
C50 C55 1.398(4)
C51 C52 1.389(4)
C51 H51A 0.9500
C52 C53 1.401(4)
C52 C56 1.539(4)
C53 C54 1.391(4)
C53 H53A 0.9500
C54 C55 1.403(4)
C54 H54A 0.9500
C56 C57A 1.454(9)
C56 C59 1.493(10)
C56 C58 1.515(8)
C56 C58A 1.544(10)
C56 C59A 1.573(11)
C56 C57 1.578(8)
C57 H57A 0.9800
C57 H57B 0.9800
C57 H57C 0.9800
C58 H58A 0.9800
C58 H58B 0.9800
C58 H58C 0.9800
C59 H59A 0.9800
C59 H59B 0.9800
C59 H59C 0.9800
C57A H57D 0.9800
C57A H57E 0.9800
C57A H57F 0.9800
C58A H58D 0.9800
C58A H58E 0.9800
C58A H58F 0.9800
C59A H59D 0.9800
C59A H59E 0.9800
C59A H59F 0.9800
C60 C65 1.404(4)
C60 C61 1.412(4)
C61 C62 1.388(4)
C61 H61A 0.9500
C62 C63 1.402(4)
C62 H62A 0.9500
C63 C64 1.394(4)
C63 C66 1.534(4)
C64 C65 1.386(4)
C64 H64A 0.9500
C66 C68A 1.473(13)
C66 C69 1.478(7)
C66 C67A 1.492(9)
C66 C68 1.536(8)
C66 C67 1.582(7)
C66 C69A 1.668(10)
C67 H67A 0.9800
C67 H67B 0.9800
C67 H67C 0.9800
C68 H68A 0.9800
C68 H68B 0.9800
C68 H68C 0.9800
C69 H69A 0.9800
C69 H69B 0.9800
C69 H69C 0.9800
C67A H67D 0.9800
C67A H67E 0.9800
C67A H67F 0.9800
C68A H68D 0.9800
C68A H68E 0.9800
C68A H68F 0.9800
C69A H69D 0.9800
C69A H69E 0.9800
C69A H69F 0.9800
C70 C75 1.384(4)
C70 C71 1.388(4)
C71 C72 1.385(4)
C71 H71A 0.9500
C72 C73 1.399(5)
C72 H72A 0.9500
C73 C74 1.388(5)
C73 C76 1.521(4)
C74 C75 1.383(4)
C74 H74A 0.9500
C75 H75A 0.9500
C76 H76A 0.9800
C76 H76B 0.9800
C76 H76C 0.9800
C77 C78 1.383(4)
C77 C84 1.519(4)
C77 H77A 1.0000
C78 C79 1.513(4)
C78 H78A 1.0000
C79 C80 1.534(5)
C79 H79A 0.9900
C79 H79B 0.9900
C80 C81A 1.425(12)
C80 C81 1.590(8)
C80 H80A 0.9900
C80 H80B 0.9900
C80 H80C 0.9900
C80 H80D 0.9900
C81 C82 1.500(10)
C81 H81A 0.9900
C81 H81B 0.9900
C82 C83 1.536(7)
C82 H82A 0.9900
C82 H82B 0.9900
C81A C82A 1.572(19)
C81A H81C 0.9900
C81A H81D 0.9900
C82A C83 1.552(14)
C82A H82C 0.9900
C82A H82D 0.9900
C83 C84 1.557(5)
C83 H83A 0.9900
C83 H83B 0.9900
C83 H83C 0.9900
C83 H83D 0.9900
C84 H84A 0.9900
C84 H84B 0.9900
C101 C102 1.532(7)
C101 H10A 0.9800
C101 H10B 0.9800
C101 H10C 0.9800
C102 C103 1.554(8)
C102 H10D 0.9900
C102 H10E 0.9900
C103 C104 1.487(8)
C103 H10F 0.9900
C103 H10G 0.9900
C104 C105 1.455(10)
C104 H10H 0.9900
C104 H10I 0.9900
C105 H10J 0.9800
C105 H10K 0.9800
C105 H10L 0.9800

loop_
_geom_torsion_atom_site_label_1
_geom_torsion_atom_site_label_2
_geom_torsion_atom_site_label_3
_geom_torsion_atom_site_label_4
_geom_torsion
N1 Rh1 S1 O1 -140.28(13)
C35 Rh1 S1 O1 19.89(15)
C36 Rh1 S1 O1 56.74(15)
S2 Rh1 S1 O1 -149.37(13)
N1 Rh1 S1 C8 -16.40(11)
C35 Rh1 S1 C8 143.77(13)
C36 Rh1 S1 C8 -179.38(14)
S2 Rh1 S1 C8 -25.49(15)
N1 Rh1 S1 C1 91.17(12)
C35 Rh1 S1 C1 -108.66(14)
C36 Rh1 S1 C1 -71.81(14)
S2 Rh1 S1 C1 82.08(14)
N1 Rh1 S2 O2 -137.21(13)
C35 Rh1 S2 O2 62.70(15)
C36 Rh1 S2 O2 25.18(15)
S1 Rh1 S2 O2 -128.11(14)
N1 Rh1 S2 C23 -14.42(12)
C35 Rh1 S2 C23 -174.51(14)
C36 Rh1 S2 C23 147.97(14)
S1 Rh1 S2 C23 -5.32(15)
N1 Rh1 S2 C28 92.55(12)
C35 Rh1 S2 C28 -67.55(14)
C36 Rh1 S2 C28 -105.06(14)
S1 Rh1 S2 C28 101.64(14)
C35 Rh1 N1 C13 -66.2(4)
C36 Rh1 N1 C13 92.1(4)
S1 Rh1 N1 C13 20.6(2)
S2 Rh1 N1 C13 -161.7(2)
C35 Rh1 N1 C18 115.4(3)
C36 Rh1 N1 C18 -86.4(4)
S1 Rh1 N1 C18 -157.9(2)
S2 Rh1 N1 C18 19.9(2)
O1 S1 C1 C2 24.1(3)
C8 S1 C1 C2 -90.9(3)
Rh1 S1 C1 C2 163.2(2)
O1 S1 C1 C6 -155.4(3)
C8 S1 C1 C6 89.6(3)
Rh1 S1 C1 C6 -16.4(3)
C6 C1 C2 C3 -2.1(6)
S1 C1 C2 C3 178.4(3)
C1 C2 C3 C4 0.4(6)
C2 C3 C4 C5 1.2(6)
C2 C3 C4 C7 -176.2(4)
C3 C4 C5 C6 -1.3(6)
C7 C4 C5 C6 176.2(3)
C2 C1 C6 C5 2.1(5)
S1 C1 C6 C5 -178.4(3)
C4 C5 C6 C1 -0.4(6)
O1 S1 C8 C9 -26.6(3)
C1 S1 C8 C9 86.4(2)
Rh1 S1 C8 C9 -161.7(2)
O1 S1 C8 C13 149.1(2)
C1 S1 C8 C13 -97.9(2)
Rh1 S1 C8 C13 14.0(2)
C13 C8 C9 C10 0.2(5)
S1 C8 C9 C10 175.5(2)
C8 C9 C10 C11 0.0(4)
C8 C9 C10 C14 -178.9(3)
C9 C10 C11 C12 -0.1(5)
C14 C10 C11 C12 178.8(3)
C10 C11 C12 C13 0.0(5)
C18 N1 C13 C8 161.4(3)
Rh1 N1 C13 C8 -17.0(3)
C18 N1 C13 C12 -23.3(4)
Rh1 N1 C13 C12 158.4(2)
C9 C8 C13 N1 175.4(3)
S1 C8 C13 N1 -0.1(3)
C9 C8 C13 C12 -0.4(4)
S1 C8 C13 C12 -175.9(2)
C11 C12 C13 N1 -175.2(3)
C11 C12 C13 C8 0.3(4)
C11 C10 C14 C15A -170.7(7)
C9 C10 C14 C15A 8.2(8)
C11 C10 C14 C17 -6.6(6)
C9 C10 C14 C17 172.3(5)
C11 C10 C14 C16 123.9(4)
C9 C10 C14 C16 -57.1(5)
C11 C10 C14 C17A -45.1(8)
C9 C10 C14 C17A 133.8(7)
C11 C10 C14 C15 -121.6(4)
C9 C10 C14 C15 57.4(4)
C11 C10 C14 C16A 65.0(6)
C9 C10 C14 C16A -116.0(5)
C13 N1 C18 C23 163.4(3)
Rh1 N1 C18 C23 -18.3(3)
C13 N1 C18 C19 -21.9(4)
Rh1 N1 C18 C19 156.5(2)
N1 C18 C19 C20 -175.9(3)
C23 C18 C19 C20 -1.1(4)
C18 C19 C20 C21 0.9(5)
C19 C20 C21 C22 -0.3(5)
C19 C20 C21 C24 175.2(3)
C20 C21 C22 C23 0.1(4)
C24 C21 C22 C23 -175.5(3)
C21 C22 C23 C18 -0.4(4)
C21 C22 C23 S2 172.7(2)
N1 C18 C23 C22 176.3(3)
C19 C18 C23 C22 0.9(4)
N1 C18 C23 S2 2.9(3)
C19 C18 C23 S2 -172.4(2)
O2 S2 C23 C22 -28.4(3)
C28 S2 C23 C22 83.3(3)
Rh1 S2 C23 C22 -162.9(2)
O2 S2 C23 C18 145.2(2)
C28 S2 C23 C18 -103.1(2)
Rh1 S2 C23 C18 10.8(2)
C22 C21 C24 C26 -47.8(4)
C20 C21 C24 C26 136.9(3)
C22 C21 C24 C25 -169.1(3)
C20 C21 C24 C25 15.6(4)
C22 C21 C24 C27 71.3(4)
C20 C21 C24 C27 -104.0(3)
O2 S2 C28 C29 -178.7(2)
C23 S2 C28 C29 67.7(2)
Rh1 S2 C28 C29 -38.5(2)
O2 S2 C28 C33 -2.8(3)
C23 S2 C28 C33 -116.4(2)
Rh1 S2 C28 C33 137.4(2)
C33 C28 C29 C30 0.4(4)
S2 C28 C29 C30 176.2(2)
C28 C29 C30 C31 -0.9(4)
C29 C30 C31 C32 0.9(4)
C29 C30 C31 C34 -179.7(3)
C30 C31 C32 C33 -0.5(5)
C34 C31 C32 C33 -179.9(3)
C29 C28 C33 C32 0.0(4)
S2 C28 C33 C32 -175.9(2)
C31 C32 C33 C28 0.1(4)
N1 Rh1 C35 C36 169.1(3)
S1 Rh1 C35 C36 84.47(18)
S2 Rh1 C35 C36 -98.18(18)
N1 Rh1 C35 C42 -72.0(4)
C36 Rh1 C35 C42 118.9(3)
S1 Rh1 C35 C42 -156.6(2)
S2 Rh1 C35 C42 20.7(3)
C42 C35 C36 C37 -1.9(5)
Rh1 C35 C36 C37 109.4(3)
C42 C35 C36 Rh1 -111.3(3)
N1 Rh1 C36 C35 -168.0(3)
S1 Rh1 C36 C35 -97.67(18)
S2 Rh1 C36 C35 88.65(18)
N1 Rh1 C36 C37 71.1(4)
C35 Rh1 C36 C37 -120.9(3)
S1 Rh1 C36 C37 141.4(3)
S2 Rh1 C36 C37 -32.3(3)
C35 C36 C37 C38 81.2(4)
Rh1 C36 C37 C38 165.7(3)
C36 C37 C38 C39 -73.0(4)
C37 C38 C39 C40 75.4(5)
C38 C39 C40 C41 -106.4(4)
C39 C40 C41 C42 58.0(5)
C36 C35 C42 C41 -90.3(4)
Rh1 C35 C42 C41 -176.1(3)
C40 C41 C42 C35 46.2(5)
N2 Rh2 S3 O3 -130.48(12)
C78 Rh2 S3 O3 73.87(13)
C77 Rh2 S3 O3 36.93(13)
S4 Rh2 S3 O3 -114.79(14)
N2 Rh2 S3 C50 -8.88(11)
C78 Rh2 S3 C50 -164.53(13)
C77 Rh2 S3 C50 158.54(13)
S4 Rh2 S3 C50 6.82(16)
N2 Rh2 S3 C43 100.10(12)
C78 Rh2 S3 C43 -55.55(14)
C77 Rh2 S3 C43 -92.49(14)
S4 Rh2 S3 C43 115.79(15)
N2 Rh2 S4 O4 -138.26(13)
C78 Rh2 S4 O4 17.13(14)
C77 Rh2 S4 O4 54.44(14)
S3 Rh2 S4 O4 -154.00(13)
N2 Rh2 S4 C65 -16.01(12)
C78 Rh2 S4 C65 139.37(13)
C77 Rh2 S4 C65 176.69(13)
S3 Rh2 S4 C65 -31.76(16)
N2 Rh2 S4 C70 91.60(12)
C78 Rh2 S4 C70 -113.02(13)
C77 Rh2 S4 C70 -75.70(13)
S3 Rh2 S4 C70 75.86(16)
C78 Rh2 N2 C60 -82.1(3)
C77 Rh2 N2 C60 113.9(5)
S3 Rh2 N2 C60 -161.0(2)
S4 Rh2 N2 C60 22.6(2)
C78 Rh2 N2 C55 91.5(3)
C77 Rh2 N2 C55 -72.6(5)
S3 Rh2 N2 C55 12.5(2)
S4 Rh2 N2 C55 -163.8(2)
O3 S3 C43 C48 -158.4(2)
C50 S3 C43 C48 87.0(3)
Rh2 S3 C43 C48 -20.7(3)
O3 S3 C43 C44 20.8(3)
C50 S3 C43 C44 -93.9(2)
Rh2 S3 C43 C44 158.5(2)
C48 C43 C44 C45 -3.3(4)
S3 C43 C44 C45 177.5(2)
C43 C44 C45 C46 -0.3(5)
C44 C45 C46 C47 3.9(5)
C44 C45 C46 C49 -172.8(3)
C45 C46 C47 C48 -4.0(5)
C49 C46 C47 C48 172.7(3)
C46 C47 C48 C43 0.6(4)
C44 C43 C48 C47 3.1(4)
S3 C43 C48 C47 -177.7(2)
O3 S3 C50 C51 -38.0(3)
C43 S3 C50 C51 74.6(3)
Rh2 S3 C50 C51 -169.1(2)
O3 S3 C50 C55 137.3(2)
C43 S3 C50 C55 -110.1(2)
Rh2 S3 C50 C55 6.2(2)
C55 C50 C51 C52 -0.3(5)
S3 C50 C51 C52 174.6(2)
C50 C51 C52 C53 -1.0(5)
C50 C51 C52 C56 -179.6(3)
C51 C52 C53 C54 0.8(5)
C56 C52 C53 C54 179.3(3)
C52 C53 C54 C55 0.9(5)
C60 N2 C55 C50 161.3(3)
Rh2 N2 C55 C50 -11.9(3)
C60 N2 C55 C54 -23.3(4)
Rh2 N2 C55 C54 163.5(2)
C51 C50 C55 N2 177.8(3)
S3 C50 C55 N2 2.6(4)
C51 C50 C55 C54 1.9(4)
S3 C50 C55 C54 -173.2(2)
C53 C54 C55 N2 -177.7(3)
C53 C54 C55 C50 -2.2(4)
C51 C52 C56 C57A 25.5(7)
C53 C52 C56 C57A -153.0(6)
C51 C52 C56 C59 -179.4(6)
C53 C52 C56 C59 2.1(7)
C51 C52 C56 C58 -49.3(6)
C53 C52 C56 C58 132.3(5)
C51 C52 C56 C58A -102.2(6)
C53 C52 C56 C58A 79.3(6)
C51 C52 C56 C59A 146.4(6)
C53 C52 C56 C59A -32.1(6)
C51 C52 C56 C57 66.4(5)
C53 C52 C56 C57 -112.0(5)
C55 N2 C60 C65 165.2(3)
Rh2 N2 C60 C65 -21.5(3)
C55 N2 C60 C61 -21.8(4)
Rh2 N2 C60 C61 151.5(2)
N2 C60 C61 C62 -174.9(3)
C65 C60 C61 C62 -1.8(4)
C60 C61 C62 C63 -0.3(5)
C61 C62 C63 C64 0.7(4)
C61 C62 C63 C66 176.9(3)
C62 C63 C64 C65 0.9(4)
C66 C63 C64 C65 -175.2(3)
C63 C64 C65 C60 -3.2(4)
C63 C64 C65 S4 169.3(2)
N2 C60 C65 C64 177.4(3)
C61 C60 C65 C64 3.6(4)
N2 C60 C65 S4 4.6(3)
C61 C60 C65 S4 -169.3(2)
O4 S4 C65 C64 -27.5(3)
C70 S4 C65 C64 84.0(2)
Rh2 S4 C65 C64 -162.0(2)
O4 S4 C65 C60 145.7(2)
C70 S4 C65 C60 -102.8(2)
Rh2 S4 C65 C60 11.3(2)
C64 C63 C66 C68A -38.5(6)
C62 C63 C66 C68A 145.6(6)
C64 C63 C66 C69 116.2(4)
C62 C63 C66 C69 -59.7(5)
C64 C63 C66 C67A -170.3(6)
C62 C63 C66 C67A 13.8(7)
C64 C63 C66 C68 -10.1(5)
C62 C63 C66 C68 174.1(4)
C64 C63 C66 C67 -125.0(4)
C62 C63 C66 C67 59.1(5)
C64 C63 C66 C69A 74.5(5)
C62 C63 C66 C69A -101.4(5)
O4 S4 C70 C75 -5.2(3)
C65 S4 C70 C75 -118.4(2)
Rh2 S4 C70 C75 135.2(2)
O4 S4 C70 C71 175.8(2)
C65 S4 C70 C71 62.6(2)
Rh2 S4 C70 C71 -43.8(2)
C75 C70 C71 C72 0.4(4)
S4 C70 C71 C72 179.4(2)
C70 C71 C72 C73 -1.2(4)
C71 C72 C73 C74 1.5(4)
C71 C72 C73 C76 -177.7(3)
C72 C73 C74 C75 -1.0(5)
C76 C73 C74 C75 178.2(3)
C73 C74 C75 C70 0.3(5)
C71 C70 C75 C74 0.1(4)
S4 C70 C75 C74 -178.9(2)
N2 Rh2 C77 C78 169.0(4)
S3 Rh2 C77 C78 85.01(18)
S4 Rh2 C77 C78 -101.41(18)
N2 Rh2 C77 C84 -72.3(5)
C78 Rh2 C77 C84 118.7(3)
S3 Rh2 C77 C84 -156.3(2)
S4 Rh2 C77 C84 17.3(3)
C84 C77 C78 C79 -2.3(5)
Rh2 C77 C78 C79 108.0(3)
C84 C77 C78 Rh2 -110.3(3)
N2 Rh2 C78 C77 -174.3(2)
S3 Rh2 C78 C77 -96.71(18)
S4 Rh2 C78 C77 85.37(18)
N2 Rh2 C78 C79 64.7(4)
C77 Rh2 C78 C79 -121.0(3)
S3 Rh2 C78 C79 142.3(2)
S4 Rh2 C78 C79 -35.6(3)
C77 C78 C79 C80 90.8(4)
Rh2 C78 C79 C80 175.8(3)
C78 C79 C80 C81A -87.3(6)
C78 C79 C80 C81 -43.6(5)
C81A C80 C81 C82 30.2(7)
C79 C80 C81 C82 -59.4(6)
C80 C81 C82 C83 104.2(5)
C79 C80 C81A C82A 79.2(8)
C81 C80 C81A C82A -28.1(6)
C80 C81A C82A C83 -107.4(10)
C81 C82 C83 C82A 23.9(9)
C81 C82 C83 C84 -75.2(5)
C81A C82A C83 C82 -38.7(8)
C81A C82A C83 C84 57.1(11)
C78 C77 C84 C83 -82.7(4)
Rh2 C77 C84 C83 -166.5(2)
C82 C83 C84 C77 78.2(4)
C82A C83 C84 C77 43.9(7)
C101 C102 C103 C104 -176.0(6)
C102 C103 C104 C105 172.4(7)
